data_4031059
loop_
_publ_author_name
'Mishra, Amrita'
'Tiwari, Vinod K.'

_publ_section_title
;
 One-Pot Synthesis of Glycosyl-\b-azido Ester via Diazotransfer Reaction
 Toward Access of Glycosyl-\b-triazolyl Ester.
;
_journal_issue 10
_journal_name_full 'The Journal of organic chemistry'
_journal_page_first 4869
_journal_page_last 4881
_journal_paper_doi 10.1021/acs.joc.5b00179
_journal_volume 80
_journal_year 2015
_chemical_formula_moiety 'C19 H25 N3 O6'
_chemical_formula_sum 'C19 H25 N3 O6'
_chemical_formula_weight 391.42
_chemical_name_systematic
;
 ?
;
_space_group_IT_number 1
_symmetry_cell_setting triclinic
_symmetry_space_group_name_Hall 'P 1'
_symmetry_space_group_name_H-M 'P 1'
_atom_sites_solution_hydrogens geom
_atom_sites_solution_primary direct
_atom_sites_solution_secondary difmap
_audit_creation_method SHELXL-97
_cell_angle_alpha 84.255(18)
_cell_angle_beta 85.865(17)
_cell_angle_gamma 89.552(19)
_cell_formula_units_Z 2
_cell_length_a 5.2830(12)
_cell_length_b 10.535(3)
_cell_length_c 18.544(4)
_cell_measurement_reflns_used 910
_cell_measurement_temperature 293(2)
_cell_measurement_theta_max 28.9221
_cell_measurement_theta_min 3.3132
_cell_volume 1024.2(4)
_computing_cell_refinement 'CrysAlisPro, Agilent Technologies ltd.'
_computing_data_collection 'CrysAlisPro, Agilent Technologies ltd.'
_computing_data_reduction 'CrysAlisPro, Agilent Technologies ltd.'
_computing_publication_material 'CrysAlisPro, Agilent Technologies ltd.'
_computing_structure_refinement 'SHELXL-97 (Sheldrick, 2008)'
_diffrn_ambient_temperature 293(2)
_diffrn_detector_area_resol_mean 16.0938
_diffrn_measured_fraction_theta_full 0.997
_diffrn_measured_fraction_theta_max 0.997
_diffrn_measurement_device_type 'Xcalibur, Eos'
_diffrn_measurement_method '\w scans'
_diffrn_radiation_monochromator graphite
_diffrn_radiation_source 'fine-focus sealed tube'
_diffrn_radiation_type MoK\a
_diffrn_radiation_wavelength 0.71073
_diffrn_reflns_av_R_equivalents 0.0000
_diffrn_reflns_av_sigmaI/netI 0.1215
_diffrn_reflns_limit_h_max 6
_diffrn_reflns_limit_h_min -6
_diffrn_reflns_limit_k_max 12
_diffrn_reflns_limit_k_min -7
_diffrn_reflns_limit_l_max 21
_diffrn_reflns_limit_l_min -21
_diffrn_reflns_number 6553
_diffrn_reflns_theta_full 25.00
_diffrn_reflns_theta_max 25.00
_diffrn_reflns_theta_min 3.32
_exptl_absorpt_coefficient_mu 0.095
_exptl_absorpt_correction_T_max 1.00000
_exptl_absorpt_correction_T_min 0.08568
_exptl_absorpt_correction_type multi-scan
_exptl_absorpt_process_details 'CrysAlisPro, Agilent Technologies ltd.'
_exptl_crystal_colour needle
_exptl_crystal_density_diffrn 1.269
_exptl_crystal_density_method 'not measured'
_exptl_crystal_description white
_exptl_crystal_F_000 416
_exptl_crystal_size_max 0.25
_exptl_crystal_size_mid 0.19
_exptl_crystal_size_min 0.16
_refine_diff_density_max 0.453
_refine_diff_density_min -0.388
_refine_diff_density_rms 0.101
_refine_ls_abs_structure_details 'Flack H D (1983), Acta Cryst. A39, 876-881'
_refine_ls_abs_structure_Flack -2(3)
_refine_ls_extinction_coef 0.18(2)
_refine_ls_extinction_expression Fc^*^=kFc[1+0.001xFc^2^\l^3^/sin(2\q)]^-1/4^
_refine_ls_extinction_method SHELXL
_refine_ls_goodness_of_fit_ref 1.009
_refine_ls_hydrogen_treatment mixed
_refine_ls_matrix_type full
_refine_ls_number_parameters 506
_refine_ls_number_reflns 6553
_refine_ls_number_restraints 3
_refine_ls_restrained_S_all 1.009
_refine_ls_R_factor_all 0.1572
_refine_ls_R_factor_gt 0.0813
_refine_ls_shift/su_max 0.000
_refine_ls_shift/su_mean 0.000
_refine_ls_structure_factor_coef Fsqd
_refine_ls_weighting_details 'calc w=1/[\s^2^(Fo^2^)+(0.0988P)^2^+0.0000P] where P=(Fo^2^+2Fc^2^)/3'
_refine_ls_weighting_scheme calc
_refine_ls_wR_factor_gt 0.1928
_refine_ls_wR_factor_ref 0.2601
_reflns_number_gt 3079
_reflns_number_total 6553
_reflns_threshold_expression >2\s(I)
_cod_data_source_file jo5b00179_si_001.cif
_cod_data_source_block compound-3a
_cod_original_cell_volume 1024.3(4)
_cod_database_code 4031059

loop_
_symmetry_equiv_pos_as_xyz
'x, y, z'

loop_
_atom_site_label
_atom_site_type_symbol
_atom_site_fract_x
_atom_site_fract_y
_atom_site_fract_z
_atom_site_U_iso_or_equiv
_atom_site_adp_type
_atom_site_occupancy
_atom_site_symmetry_multiplicity
_atom_site_calc_flag
_atom_site_refinement_flags
O2 O 1.7575(10) 1.1872(7) 0.6444(4) 0.064(2) Uani 1 1 d .
O8 O 2.1409(10) 0.5587(6) 1.0931(4) 0.0580(19) Uani 1 1 d .
O9 O 1.7079(11) 0.7368(7) 1.1708(4) 0.066(2) Uani 1 1 d .
O4 O 1.5586(11) 0.8591(7) 0.6946(4) 0.062(2) Uani 1 1 d .
O1 O 1.4484(12) 1.2278(7) 0.5677(4) 0.075(2) Uani 1 1 d .
O7 O 1.8031(11) 0.5209(7) 1.1735(4) 0.066(2) Uani 1 1 d .
O11 O 1.6715(14) 1.1513(8) 1.2328(4) 0.087(3) Uani 1 1 d .
O10 O 1.9650(11) 0.8873(7) 1.0439(3) 0.062(2) Uani 1 1 d .
O3 O 1.3486(11) 1.0126(8) 0.5719(4) 0.069(2) Uani 1 1 d .
O12 O 1.6401(15) 1.0686(9) 1.3500(5) 0.094(3) Uani 1 1 d .
O5 O 1.3698(13) 0.6006(8) 0.4935(4) 0.085(3) Uani 1 1 d .
O6 O 1.3602(15) 0.7039(9) 0.3808(5) 0.090(3) Uani 1 1 d .
C33 C 2.0006(18) 1.0231(11) 0.9314(5) 0.061(3) Uani 1 1 d .
N5 N 2.2459(17) 1.0545(10) 1.1381(6) 0.070(3) Uani 1 1 d .
N1 N 1.8237(16) 0.7595(10) 0.5388(5) 0.077(3) Uani 1 1 d .
C80 C 1.6314(17) 1.2899(10) 0.6030(5) 0.055(3) Uani 1 1 d .
N2 N 1.8801(16) 0.6954(10) 0.5941(6) 0.067(3) Uani 1 1 d .
C3 C 1.6765(17) 0.9560(11) 0.6474(5) 0.055(3) Uani 1 1 d .
H3 H 1.8617 0.9516 0.6481 0.066 Uiso 1 1 calc R
N6 N 2.3329(18) 1.1147(11) 1.0913(6) 0.092(3) Uani 1 1 d .
C23 C 1.7393(17) 0.6301(12) 1.1279(6) 0.065(3) Uani 1 1 d .
H23 H 1.5851 0.6156 1.1035 0.078 Uiso 1 1 calc R
N4 N 2.1703(14) 0.9907(9) 1.1936(5) 0.067(3) Uani 1 1 d .
C5 C 1.5641(18) 0.8201(12) 0.5471(6) 0.065(3) Uani 1 1 d .
H5 H 1.4541 0.7669 0.5826 0.078 Uiso 1 1 calc R
C7 C 1.3906(19) 0.6963(12) 0.4508(7) 0.063(3) Uani 1 1 d .
C2 C 1.5703(17) 1.0923(11) 0.6655(5) 0.060(3) Uani 1 1 d .
H2 H 1.5075 1.0925 0.7165 0.073 Uiso 1 1 calc R
C29 C 1.693(2) 1.0676(12) 1.2791(7) 0.065(3) Uani 1 1 d .
C28 C 1.7792(19) 0.9331(12) 1.2647(6) 0.069(3) Uani 1 1 d .
H28A H 1.8933 0.9010 1.3011 0.082 Uiso 1 1 calc R
H28B H 1.6329 0.8771 1.2690 0.082 Uiso 1 1 calc R
C26 C 1.9520(16) 0.7976(11) 1.1676(5) 0.056(3) Uani 1 1 d .
H26 H 2.0588 0.7492 1.2017 0.067 Uiso 1 1 calc R
C8 C 1.665(2) 0.8335(11) 0.7610(6) 0.068(3) Uani 1 1 d .
H8A H 1.6551 0.9098 0.7864 0.082 Uiso 1 1 calc R
H8B H 1.8437 0.8132 0.7521 0.082 Uiso 1 1 calc R
C25 C 2.0642(18) 0.7896(10) 1.0914(5) 0.059(3) Uani 1 1 d .
H25 H 2.2501 0.7911 1.0887 0.071 Uiso 1 1 calc R
C32 C 2.113(2) 0.9120(11) 0.9762(5) 0.072(3) Uani 1 1 d .
H32A H 2.1158 0.8369 0.9498 0.087 Uiso 1 1 calc R
H32B H 2.2868 0.9316 0.9852 0.087 Uiso 1 1 calc R
C21 C 1.8908(19) 0.3748(12) 1.0831(6) 0.079(4) Uani 1 1 d .
H21A H 1.7977 0.3061 1.1106 0.118 Uiso 1 1 calc R
H21B H 2.0239 0.3406 1.0527 0.118 Uiso 1 1 calc R
H21C H 1.7785 0.4251 1.0533 0.118 Uiso 1 1 calc R
C22 C 2.0034(18) 0.4564(11) 1.1337(6) 0.063(3) Uani 1 1 d .
C24 C 1.9599(18) 0.6577(11) 1.0742(6) 0.065(3) Uani 1 1 d .
H24 H 1.9138 0.6589 1.0239 0.078 Uiso 1 1 calc R
C27 C 1.9117(19) 0.9317(12) 1.1906(6) 0.067(3) Uani 1 1 d .
H27 H 1.8155 0.9828 1.1548 0.081 Uiso 1 1 calc R
C6 C 1.462(2) 0.8253(11) 0.4735(6) 0.068(3) Uani 1 1 d .
H6A H 1.5880 0.8645 0.4377 0.081 Uiso 1 1 calc R
H6B H 1.3126 0.8797 0.4730 0.081 Uiso 1 1 calc R
C81 C 1.5044(19) 1.3788(12) 0.6530(6) 0.078(4) Uani 1 1 d .
H81A H 1.6310 1.4206 0.6768 0.117 Uiso 1 1 calc R
H81B H 1.3931 1.3310 0.6888 0.117 Uiso 1 1 calc R
H81C H 1.4081 1.4414 0.6254 0.117 Uiso 1 1 calc R
C20 C 2.1728(19) 0.3912(12) 1.1869(6) 0.079(4) Uani 1 1 d .
H20A H 2.0831 0.3216 1.2147 0.119 Uiso 1 1 calc R
H20B H 2.2239 0.4508 1.2190 0.119 Uiso 1 1 calc R
H20C H 2.3203 0.3591 1.1613 0.119 Uiso 1 1 calc R
C1 C 1.3591(18) 1.1163(13) 0.6138(6) 0.067(3) Uani 1 1 d .
H1 H 1.1954 1.1315 0.6398 0.081 Uiso 1 1 calc R
C9 C 1.544(2) 0.7293(12) 0.8073(6) 0.068(3) Uani 1 1 d .
C4 C 1.5944(17) 0.9525(11) 0.5730(6) 0.058(3) Uani 1 1 d .
H4 H 1.7138 1.0024 0.5387 0.070 Uiso 1 1 calc R
C19 C 1.000(2) 0.5749(14) 0.3618(7) 0.098(4) Uani 1 1 d .
H19A H 0.9489 0.4958 0.3457 0.147 Uiso 1 1 calc R
H19B H 0.9243 0.6446 0.3336 0.147 Uiso 1 1 calc R
H19C H 0.9453 0.5770 0.4122 0.147 Uiso 1 1 calc R
C82 C 1.8208(19) 1.3523(13) 0.5469(6) 0.083(4) Uani 1 1 d .
H82A H 1.9460 1.3957 0.5704 0.124 Uiso 1 1 calc R
H82B H 1.7358 1.4127 0.5147 0.124 Uiso 1 1 calc R
H82C H 1.9020 1.2887 0.5196 0.124 Uiso 1 1 calc R
C18 C 1.286(3) 0.5865(15) 0.3522(8) 0.101(4) Uani 1 1 d .
H18A H 1.3644 0.5136 0.3781 0.121 Uiso 1 1 calc R
H18B H 1.3425 0.5888 0.3011 0.121 Uiso 1 1 calc R
C38 C 1.812(2) 1.0974(13) 0.9580(6) 0.088(4) Uani 1 1 d .
H38 H 1.7476 1.0811 1.0060 0.106 Uiso 1 1 calc R
C34 C 2.083(2) 1.0488(14) 0.8619(6) 0.090(5) Uani 1 1 d .
H34 H 2.2104 0.9987 0.8419 0.108 Uiso 1 1 calc R
C36 C 1.799(3) 1.2214(16) 0.8467(9) 0.103(5) Uani 1 1 d .
H36 H 1.7313 1.2892 0.8182 0.123 Uiso 1 1 calc R
C37 C 1.715(3) 1.1956(15) 0.9150(8) 0.117(6) Uani 1 1 d .
H37 H 1.5864 1.2456 0.9343 0.140 Uiso 1 1 calc R
C30 C 1.546(3) 1.1966(15) 1.3713(8) 0.112(5) Uani 1 1 d .
H30A H 1.6149 1.2155 1.4161 0.134 Uiso 1 1 calc R
H30B H 1.5946 1.2640 1.3335 0.134 Uiso 1 1 calc R
C35 C 1.982(3) 1.1498(18) 0.8186(8) 0.112(5) Uani 1 1 d .
H35 H 2.0426 1.1671 0.7703 0.134 Uiso 1 1 calc R
C13 C 1.455(3) 0.5909(19) 0.9174(8) 0.120(7) Uani 1 1 d .
H13 H 1.4974 0.5671 0.9647 0.144 Uiso 1 1 calc R
C14 C 1.587(2) 0.6958(15) 0.8772(7) 0.100(5) Uani 1 1 d .
H14 H 1.7037 0.7414 0.8996 0.120 Uiso 1 1 calc R
C12 C 1.276(3) 0.5251(15) 0.8907(10) 0.097(5) Uani 1 1 d .
H12 H 1.1843 0.4610 0.9191 0.117 Uiso 1 1 calc R
C10 C 1.355(3) 0.6536(14) 0.7802(7) 0.095(4) Uani 1 1 d .
H10 H 1.3137 0.6723 0.7324 0.114 Uiso 1 1 calc R
C31 C 1.261(3) 1.1845(16) 1.3813(8) 0.129(6) Uani 1 1 d .
H31A H 1.1896 1.2632 1.3952 0.194 Uiso 1 1 calc R
H31B H 1.2168 1.1168 1.4186 0.194 Uiso 1 1 calc R
H31C H 1.1965 1.1658 1.3365 0.194 Uiso 1 1 calc R
C11 C 1.233(3) 0.5556(16) 0.8216(8) 0.109(5) Uani 1 1 d .
H11 H 1.1161 0.5081 0.8006 0.131 Uiso 1 1 calc R
N3 N 1.9616(19) 0.6329(12) 0.6399(7) 0.107(4) Uani 1 1 d .

loop_
_atom_site_aniso_label
_atom_site_aniso_U_11
_atom_site_aniso_U_22
_atom_site_aniso_U_33
_atom_site_aniso_U_23
_atom_site_aniso_U_13
_atom_site_aniso_U_12
O2 0.046(4) 0.048(5) 0.096(5) -0.002(4) -0.004(3) 0.004(3)
O8 0.043(3) 0.040(5) 0.090(5) -0.005(4) 0.003(3) -0.006(3)
O9 0.051(4) 0.050(5) 0.098(6) -0.023(4) 0.010(3) -0.010(3)
O4 0.075(4) 0.048(5) 0.060(4) 0.008(4) -0.008(3) -0.010(4)
O1 0.083(5) 0.047(5) 0.096(6) -0.005(4) -0.029(4) -0.007(4)
O7 0.064(4) 0.055(5) 0.078(5) -0.007(4) 0.008(3) 0.001(4)
O11 0.108(6) 0.057(7) 0.091(6) 0.003(5) 0.002(5) -0.002(5)
O10 0.062(4) 0.054(5) 0.070(5) -0.002(4) -0.005(3) 0.011(3)
O3 0.056(4) 0.059(6) 0.095(6) -0.022(5) -0.010(4) 0.005(4)
O12 0.136(7) 0.058(7) 0.084(7) -0.005(5) 0.006(5) -0.002(5)
O5 0.102(6) 0.050(6) 0.103(6) 0.000(5) -0.021(5) -0.007(4)
O6 0.124(7) 0.080(8) 0.067(6) -0.022(5) -0.003(5) -0.014(5)
C33 0.072(7) 0.056(8) 0.053(7) -0.013(6) 0.008(5) -0.001(6)
N5 0.071(6) 0.052(7) 0.086(7) -0.017(6) 0.014(5) 0.005(5)
N1 0.083(6) 0.060(8) 0.086(7) -0.005(6) 0.002(5) 0.004(5)
C80 0.059(6) 0.038(7) 0.067(7) -0.006(5) -0.006(5) 0.003(5)
N2 0.070(6) 0.048(7) 0.091(8) -0.028(5) -0.019(5) 0.003(5)
C3 0.056(6) 0.056(8) 0.057(7) -0.012(6) -0.015(5) 0.012(5)
N6 0.096(7) 0.066(9) 0.109(9) -0.008(7) 0.022(6) -0.018(6)
C23 0.052(6) 0.067(9) 0.076(8) -0.007(7) -0.004(5) -0.006(6)
N4 0.056(5) 0.062(7) 0.084(7) -0.010(6) -0.005(4) -0.003(5)
C5 0.065(7) 0.058(9) 0.070(8) 0.001(6) -0.006(5) -0.004(6)
C7 0.078(7) 0.047(8) 0.066(8) -0.016(6) -0.002(5) 0.004(6)
C2 0.061(6) 0.057(8) 0.063(7) -0.006(6) 0.002(5) -0.007(5)
C29 0.081(7) 0.056(9) 0.059(8) -0.006(7) -0.006(5) 0.001(6)
C28 0.084(7) 0.065(9) 0.057(7) 0.000(6) -0.008(5) -0.002(6)
C26 0.058(6) 0.053(8) 0.057(7) 0.000(6) -0.007(5) -0.009(5)
C8 0.084(7) 0.046(8) 0.074(8) 0.002(6) -0.013(6) -0.009(6)
C25 0.068(6) 0.039(7) 0.068(7) -0.002(5) -0.003(5) 0.006(5)
C32 0.103(8) 0.052(8) 0.056(7) 0.004(6) 0.018(6) 0.003(6)
C21 0.080(8) 0.055(9) 0.105(10) -0.014(7) -0.022(6) -0.010(6)
C22 0.061(6) 0.061(9) 0.065(7) -0.003(6) 0.003(5) 0.009(6)
C24 0.068(7) 0.054(8) 0.076(8) -0.010(6) -0.022(5) 0.006(6)
C27 0.074(7) 0.068(9) 0.059(7) -0.008(6) 0.002(5) 0.004(6)
C6 0.092(7) 0.048(8) 0.064(7) -0.013(6) -0.005(5) -0.003(6)
C81 0.075(7) 0.049(8) 0.110(10) -0.025(7) 0.008(6) 0.009(6)
C20 0.097(8) 0.058(9) 0.083(8) 0.001(7) -0.020(6) -0.009(7)
C1 0.058(6) 0.066(10) 0.075(8) -0.003(7) 0.008(5) 0.014(6)
C9 0.084(7) 0.055(8) 0.065(8) 0.004(6) -0.010(6) 0.009(6)
C4 0.056(6) 0.048(8) 0.070(8) -0.011(6) 0.008(5) -0.004(5)
C19 0.112(10) 0.083(12) 0.098(10) -0.008(8) -0.002(7) -0.013(8)
C82 0.077(7) 0.077(11) 0.090(9) 0.009(8) -0.004(6) 0.000(7)
C18 0.113(10) 0.083(12) 0.113(11) -0.051(9) 0.005(8) 0.007(8)
C38 0.125(10) 0.071(11) 0.065(8) -0.002(7) 0.010(7) 0.021(8)
C34 0.096(8) 0.098(12) 0.067(8) 0.016(8) 0.011(6) 0.013(8)
C36 0.118(11) 0.094(14) 0.094(12) 0.016(10) -0.034(9) 0.000(10)
C37 0.168(14) 0.086(13) 0.089(11) 0.023(10) -0.014(10) 0.045(10)
C30 0.139(13) 0.082(13) 0.119(12) -0.045(10) 0.003(9) 0.023(10)
C35 0.142(13) 0.121(16) 0.068(9) 0.013(10) 0.000(9) -0.039(11)
C13 0.159(15) 0.126(17) 0.063(9) 0.037(11) 0.010(9) 0.025(12)
C14 0.100(9) 0.124(15) 0.077(9) 0.010(10) -0.034(7) -0.032(9)
C12 0.107(11) 0.071(12) 0.112(14) -0.012(10) 0.010(9) 0.003(9)
C10 0.132(10) 0.088(13) 0.064(8) 0.008(8) -0.009(7) -0.032(9)
C31 0.154(15) 0.095(15) 0.139(14) -0.003(11) -0.017(10) 0.033(11)
C11 0.145(12) 0.093(14) 0.088(11) 0.006(9) -0.017(9) -0.046(9)
N3 0.113(9) 0.090(10) 0.123(10) -0.014(8) -0.053(7) 0.016(7)

loop_
_atom_type_symbol
_atom_type_description
_atom_type_scat_dispersion_real
_atom_type_scat_dispersion_imag
_atom_type_scat_source
C C 0.0033 0.0016 'International Tables Vol C Tables 4.2.6.8 and 6.1.1.4'
H H 0.0000 0.0000 'International Tables Vol C Tables 4.2.6.8 and 6.1.1.4'
N N 0.0061 0.0033 'International Tables Vol C Tables 4.2.6.8 and 6.1.1.4'
O O 0.0106 0.0060 'International Tables Vol C Tables 4.2.6.8 and 6.1.1.4'

loop_
_geom_angle_atom_site_label_1
_geom_angle_atom_site_label_2
_geom_angle_atom_site_label_3
_geom_angle
C2 O2 C80 106.1(7)
C22 O8 C24 107.2(7)
C26 O9 C23 106.5(7)
C8 O4 C3 115.2(8)
C80 O1 C1 109.0(8)
C23 O7 C22 106.4(7)
C25 O10 C32 113.8(7)
C1 O3 C4 106.3(8)
C29 O12 C30 113.2(10)
C7 O6 C18 116.4(11)
C34 C33 C38 117.5(10)
C34 C33 C32 119.4(10)
C38 C33 C32 123.1(9)
N6 N5 N4 173.5(13)
N2 N1 C5 112.8(9)
O1 C80 O2 104.1(8)
O1 C80 C82 108.7(9)
O2 C80 C82 108.3(8)
O1 C80 C81 110.2(8)
O2 C80 C81 110.4(8)
C82 C80 C81 114.6(10)
N3 N2 N1 170.7(11)
O4 C3 C4 110.5(9)
O4 C3 C2 110.6(8)
C4 C3 C2 100.5(8)
O4 C3 H3 111.6
C4 C3 H3 111.6
C2 C3 H3 111.6
O7 C23 O9 108.9(9)
O7 C23 C24 106.8(8)
O9 C23 C24 107.8(10)
O7 C23 H23 111.0
O9 C23 H23 111.0
C24 C23 H23 111.0
N5 N4 C27 114.3(9)
C6 C5 N1 105.5(9)
C6 C5 C4 112.8(9)
N1 C5 C4 108.5(9)
C6 C5 H5 109.9
N1 C5 H5 109.9
C4 C5 H5 109.9
O5 C7 O6 126.4(12)
O5 C7 C6 122.7(11)
O6 C7 C6 110.9(10)
O2 C2 C1 106.8(8)
O2 C2 C3 110.0(8)
C1 C2 C3 102.7(10)
O2 C2 H2 112.3
C1 C2 H2 112.3
C3 C2 H2 112.3
O11 C29 O12 128.3(13)
O11 C29 C28 123.6(12)
O12 C29 C28 108.0(10)
C27 C28 C29 111.4(9)
C27 C28 H28A 109.4
C29 C28 H28A 109.4
C27 C28 H28B 109.4
C29 C28 H28B 109.4
H28A C28 H28B 108.0
O9 C26 C25 105.3(9)
O9 C26 C27 108.0(8)
C25 C26 C27 116.0(8)
O9 C26 H26 109.1
C25 C26 H26 109.1
C27 C26 H26 109.1
O4 C8 C9 113.6(10)
O4 C8 H8A 108.9
C9 C8 H8A 108.9
O4 C8 H8B 108.9
C9 C8 H8B 108.9
H8A C8 H8B 107.7
O10 C25 C26 110.2(8)
O10 C25 C24 109.0(8)
C26 C25 C24 101.7(8)
O10 C25 H25 111.8
C26 C25 H25 111.8
C24 C25 H25 111.8
O10 C32 C33 109.6(8)
O10 C32 H32A 109.8
C33 C32 H32A 109.8
O10 C32 H32B 109.8
C33 C32 H32B 109.8
H32A C32 H32B 108.2
C22 C21 H21A 109.5
C22 C21 H21B 109.5
H21A C21 H21B 109.5
C22 C21 H21C 109.5
H21A C21 H21C 109.5
H21B C21 H21C 109.5
O8 C22 O7 103.2(8)
O8 C22 C21 109.7(9)
O7 C22 C21 109.8(9)
O8 C22 C20 108.3(9)
O7 C22 C20 108.5(9)
C21 C22 C20 116.5(10)
O8 C24 C23 104.3(8)
O8 C24 C25 109.4(8)
C23 C24 C25 104.9(10)
O8 C24 H24 112.5
C23 C24 H24 112.5
C25 C24 H24 112.5
C28 C27 N4 106.8(10)
C28 C27 C26 113.2(10)
N4 C27 C26 107.7(8)
C28 C27 H27 109.7
N4 C27 H27 109.7
C26 C27 H27 109.7
C5 C6 C7 114.4(10)
C5 C6 H6A 108.7
C7 C6 H6A 108.7
C5 C6 H6B 108.7
C7 C6 H6B 108.7
H6A C6 H6B 107.6
C80 C81 H81A 109.5
C80 C81 H81B 109.5
H81A C81 H81B 109.5
C80 C81 H81C 109.5
H81A C81 H81C 109.5
H81B C81 H81C 109.5
C22 C20 H20A 109.5
C22 C20 H20B 109.5
H20A C20 H20B 109.5
C22 C20 H20C 109.5
H20A C20 H20C 109.5
H20B C20 H20C 109.5
O3 C1 O1 109.3(9)
O3 C1 C2 108.8(9)
O1 C1 C2 102.6(9)
O3 C1 H1 111.9
O1 C1 H1 111.9
C2 C1 H1 111.9
C14 C9 C10 114.0(11)
C14 C9 C8 125.7(13)
C10 C9 C8 120.2(10)
O3 C4 C3 106.6(8)
O3 C4 C5 106.7(8)
C3 C4 C5 116.5(9)
O3 C4 H4 108.9
C3 C4 H4 108.9
C5 C4 H4 108.9
C18 C19 H19A 109.5
C18 C19 H19B 109.5
H19A C19 H19B 109.5
C18 C19 H19C 109.5
H19A C19 H19C 109.5
H19B C19 H19C 109.5
C80 C82 H82A 109.5
C80 C82 H82B 109.5
H82A C82 H82B 109.5
C80 C82 H82C 109.5
H82A C82 H82C 109.5
H82B C82 H82C 109.5
O6 C18 C19 108.4(11)
O6 C18 H18A 110.0
C19 C18 H18A 110.0
O6 C18 H18B 110.0
C19 C18 H18B 110.0
H18A C18 H18B 108.4
C33 C38 C37 120.7(11)
C33 C38 H38 119.7
C37 C38 H38 119.7
C33 C34 C35 121.0(13)
C33 C34 H34 119.5
C35 C34 H34 119.5
C37 C36 C35 119.5(14)
C37 C36 H36 120.3
C35 C36 H36 120.3
C36 C37 C38 121.5(14)
C36 C37 H37 119.2
C38 C37 H37 119.2
C31 C30 O12 105.4(13)
C31 C30 H30A 110.7
O12 C30 H30A 110.7
C31 C30 H30B 110.7
O12 C30 H30B 110.7
H30A C30 H30B 108.8
C36 C35 C34 119.8(13)
C36 C35 H35 120.1
C34 C35 H35 120.1
C12 C13 C14 123.4(14)
C12 C13 H13 118.3
C14 C13 H13 118.3
C9 C14 C13 120.6(14)
C9 C14 H14 119.7
C13 C14 H14 119.7
C11 C12 C13 116.7(15)
C11 C12 H12 121.6
C13 C12 H12 121.6
C11 C10 C9 122.6(12)
C11 C10 H10 118.7
C9 C10 H10 118.7
C30 C31 H31A 109.5
C30 C31 H31B 109.5
H31A C31 H31B 109.5
C30 C31 H31C 109.5
H31A C31 H31C 109.5
H31B C31 H31C 109.5
C12 C11 C10 122.6(15)
C12 C11 H11 118.7
C10 C11 H11 118.7

loop_
_geom_bond_atom_site_label_1
_geom_bond_atom_site_label_2
_geom_bond_distance
O2 C2 1.418(12)
O2 C80 1.449(10)
O8 C22 1.424(11)
O8 C24 1.444(11)
O9 C26 1.439(11)
O9 C23 1.443(14)
O4 C8 1.393(11)
O4 C3 1.396(11)
O1 C80 1.407(12)
O1 C1 1.443(12)
O7 C23 1.411(12)
O7 C22 1.450(11)
O11 C29 1.178(12)
O10 C25 1.409(10)
O10 C32 1.434(10)
O3 C1 1.406(14)
O3 C4 1.441(10)
O12 C29 1.326(13)
O12 C30 1.513(15)
O5 C7 1.219(12)
O6 C7 1.315(12)
O6 C18 1.460(16)
C33 C34 1.333(13)
C33 C38 1.350(14)
C33 C32 1.510(12)
N5 N6 1.097(12)
N5 N4 1.215(12)
N1 N2 1.224(12)
N1 C5 1.513(12)
C80 C82 1.497(13)
C80 C81 1.504(14)
N2 N3 1.129(12)
C3 C4 1.479(13)
C3 C2 1.596(15)
C3 H3 0.9800
C23 C24 1.488(14)
C23 H23 0.9800
N4 C27 1.512(13)
C5 C6 1.501(13)
C5 C4 1.534(15)
C5 H5 0.9800
C7 C6 1.520(16)
C2 C1 1.526(13)
C2 H2 0.9800
C29 C28 1.528(16)
C28 C27 1.499(13)
C28 H28A 0.9700
C28 H28B 0.9700
C26 C25 1.502(13)
C26 C27 1.525(15)
C26 H26 0.9800
C8 C9 1.449(14)
C8 H8A 0.9700
C8 H8B 0.9700
C25 C24 1.569(15)
C25 H25 0.9800
C32 H32A 0.9700
C32 H32B 0.9700
C21 C22 1.491(16)
C21 H21A 0.9600
C21 H21B 0.9600
C21 H21C 0.9600
C22 C20 1.494(12)
C24 H24 0.9800
C27 H27 0.9800
C6 H6A 0.9700
C6 H6B 0.9700
C81 H81A 0.9600
C81 H81B 0.9600
C81 H81C 0.9600
C20 H20A 0.9600
C20 H20B 0.9600
C20 H20C 0.9600
C1 H1 0.9800
C9 C14 1.344(13)
C9 C10 1.432(18)
C4 H4 0.9800
C19 C18 1.515(17)
C19 H19A 0.9600
C19 H19B 0.9600
C19 H19C 0.9600
C82 H82A 0.9600
C82 H82B 0.9600
C82 H82C 0.9600
C18 H18A 0.9700
C18 H18B 0.9700
C38 C37 1.360(15)
C38 H38 0.9300
C34 C35 1.394(18)
C34 H34 0.9300
C36 C37 1.314(16)
C36 C35 1.330(19)
C36 H36 0.9300
C37 H37 0.9300
C30 C31 1.505(19)
C30 H30A 0.9700
C30 H30B 0.9700
C35 H35 0.9300
C13 C12 1.33(2)
C13 C14 1.43(2)
C13 H13 0.9300
C14 H14 0.9300
C12 C11 1.322(16)
C12 H12 0.9300
C10 C11 1.360(17)
C10 H10 0.9300
C31 H31A 0.9600
C31 H31B 0.9600
C31 H31C 0.9600
C11 H11 0.9300
